data_4114084
loop_
_publ_author_name
'Sung Ok Kang'
'Jos\'e M. Llinares'
'Douglas Powell'
'David VanderVelde'
'Kristin Bowman-James'

_publ_contact_author
; 
   Prof. Kristin Bowman-James 
   Department of Chemistry 
   University of Kansas 
   Rm 2010 Malott Hall
   1251 Wescoe Hall Dr. 
   Lawrence, KS  66045-7582  USA 
;
_publ_contact_author_email kbowman-james@ku.edu
_publ_contact_author_fax 1(785)8645396
_publ_contact_author_phone 1(785)8644278
_publ_section_title
;
 New Polyamide Cryptand for Anion Binding
;
_journal_name_full 'Journal of the American Chemical Society'
_journal_page_first 10152
_journal_page_last 10153
_journal_paper_doi 10.1021/ja034969+
_journal_volume 125
_journal_year 2003
_chemical_formula_moiety '(C33 H40 N11 O6) 1+, Cl 1-, (H2 O), (C2 H3 N)'
_chemical_formula_sum 'C35 H45 Cl N12 O7'
_chemical_formula_weight 781.28
_chemical_name_systematic
; 
 ? 
;
_space_group_IT_number 2
_symmetry_cell_setting triclinic
_symmetry_space_group_name_Hall '-P 1'
_symmetry_space_group_name_H-M 'P -1'
_atom_sites_solution_hydrogens geom
_atom_sites_solution_primary direct
_atom_sites_solution_secondary difmap
_audit_creation_method SHELXL-97
_cell_angle_alpha 100.001(2)
_cell_angle_beta 96.330(2)
_cell_angle_gamma 97.787(2)
_cell_formula_units_Z 2
_cell_length_a 8.1838(6)
_cell_length_b 11.4812(8)
_cell_length_c 20.2960(15)
_cell_measurement_reflns_used 8015
_cell_measurement_temperature 100(2)
_cell_measurement_theta_max 30.00
_cell_measurement_theta_min 2.25
_cell_volume 1843.1(2)
_computing_cell_refinement 'Bruker SMART'
_computing_data_collection 'Bruker SMART'
_computing_data_reduction 'Bruker SAINT'
_computing_molecular_graphics 'Bruker SHELXTL'
_computing_publication_material 'Bruker SHELXTL'
_computing_structure_refinement 'SHELXL-97 (Sheldrick, 1997)'
_computing_structure_solution 'SHELXS-97 (Sheldrick, 1990)'
_diffrn_ambient_temperature 100(2)
_diffrn_measured_fraction_theta_full 0.896
_diffrn_measured_fraction_theta_max 0.896
_diffrn_measurement_device_type 'CCD area detector'
_diffrn_measurement_method '\w scan frames'
_diffrn_radiation_monochromator graphite
_diffrn_radiation_source 'fine-focus sealed tube'
_diffrn_radiation_type MoK\a
_diffrn_radiation_wavelength 0.71073
_diffrn_reflns_av_R_equivalents 0.0152
_diffrn_reflns_av_sigmaI/netI 0.0284
_diffrn_reflns_limit_h_max 11
_diffrn_reflns_limit_h_min -11
_diffrn_reflns_limit_k_max 16
_diffrn_reflns_limit_k_min -14
_diffrn_reflns_limit_l_max 28
_diffrn_reflns_limit_l_min -28
_diffrn_reflns_number 15316
_diffrn_reflns_theta_full 30.01
_diffrn_reflns_theta_max 30.01
_diffrn_reflns_theta_min 2.06
_diffrn_standards_decay_% 0.01
_diffrn_standards_number 225
_exptl_absorpt_coefficient_mu 0.171
_exptl_absorpt_correction_T_max 0.9832
_exptl_absorpt_correction_T_min 0.9475
_exptl_absorpt_correction_type multi-scan
_exptl_absorpt_process_details 'SADABS, 2000'
_exptl_crystal_colour colorless
_exptl_crystal_density_diffrn 1.408
_exptl_crystal_density_meas 0
_exptl_crystal_description prism
_exptl_crystal_F_000 824
_exptl_crystal_size_max 0.32
_exptl_crystal_size_mid 0.25
_exptl_crystal_size_min 0.10
_refine_diff_density_max 0.628
_refine_diff_density_min -0.694
_refine_diff_density_rms 0.061
_refine_ls_extinction_method none
_refine_ls_goodness_of_fit_ref 1.010
_refine_ls_hydrogen_treatment mixed
_refine_ls_matrix_type full
_refine_ls_number_parameters 533
_refine_ls_number_reflns 9650
_refine_ls_number_restraints 12
_refine_ls_restrained_S_all 1.016
_refine_ls_R_factor_all 0.0526
_refine_ls_R_factor_gt 0.0473
_refine_ls_shift/su_max 0.003
_refine_ls_shift/su_mean 0.000
_refine_ls_structure_factor_coef Fsqd
_refine_ls_weighting_details 'calc w=1/[\s^2^(Fo^2^)+(0.0700P)^2^+1.1000P] where P=(Fo^2^+2Fc^2^)/3'
_refine_ls_weighting_scheme calc
_refine_ls_wR_factor_gt 0.1238
_refine_ls_wR_factor_ref 0.1282
_reflns_number_gt 8577
_reflns_number_total 9650
_reflns_threshold_expression >2sigma(I)
_cod_data_source_file ja0349692Bsi20030506_035258.cif
_cod_data_source_block compound_HL+.Cl-
_cod_database_code 4114084

loop_
_symmetry_equiv_pos_as_xyz
'x, y, z'
'-x, -y, -z'

loop_
_atom_site_label
_atom_site_type_symbol
_atom_site_fract_x
_atom_site_fract_y
_atom_site_fract_z
_atom_site_U_iso_or_equiv
_atom_site_adp_type
_atom_site_occupancy
_atom_site_symmetry_multiplicity
_atom_site_calc_flag
_atom_site_refinement_flags
_atom_site_disorder_assembly
_atom_site_disorder_group
N1 N 0.96418(14) 0.70170(10) 0.76294(6) 0.0161(2) Uani 1 1 d . . .
H1 H 0.9679 0.6205 0.7496 0.019 Uiso 1 1 calc R . .
C2 C 1.12322(17) 0.77192(12) 0.74822(7) 0.0184(3) Uani 1 1 d . . .
H2A H 1.0994 0.8492 0.7373 0.022 Uiso 1 1 calc R . .
H2B H 1.2071 0.7895 0.7891 0.022 Uiso 1 1 calc R . .
C3 C 1.19419(16) 0.70415(12) 0.69008(7) 0.0186(3) Uani 1 1 d . . .
H3A H 1.2913 0.7563 0.6801 0.022 Uiso 1 1 calc R . .
H3B H 1.2344 0.6334 0.7041 0.022 Uiso 1 1 calc R . .
N4 N 1.07619(14) 0.66421(10) 0.62874(6) 0.0176(2) Uani 1 1 d . . .
H4 H 1.0254 0.5895 0.6197 0.021 Uiso 1 1 calc R . .
C5 C 1.04066(16) 0.73604(12) 0.58501(7) 0.0166(2) Uani 1 1 d . . .
C6 C 0.91025(16) 0.67536(12) 0.52623(7) 0.0158(2) Uani 1 1 d . . .
N7 N 0.84000(14) 0.56402(10) 0.52781(6) 0.0159(2) Uani 1 1 d . . .
C8 C 0.86850(16) 0.73467(12) 0.47390(7) 0.0175(2) Uani 1 1 d . . .
H8 H 0.9166 0.8154 0.4755 0.021 Uiso 1 1 calc R . .
C9 C 0.75438(17) 0.67211(13) 0.41932(7) 0.0188(3) Uani 1 1 d . . .
H9 H 0.7271 0.7081 0.3817 0.023 Uiso 1 1 calc R . .
C10 C 0.68062(16) 0.55639(13) 0.42039(7) 0.0182(3) Uani 1 1 d . . .
H10 H 0.6016 0.5123 0.3837 0.022 Uiso 1 1 calc R . .
C11 C 0.72473(16) 0.50625(12) 0.47623(7) 0.0160(2) Uani 1 1 d . . .
C12 C 0.64039(16) 0.38398(12) 0.48223(7) 0.0170(2) Uani 1 1 d . . .
N13 N 0.69366(15) 0.35056(10) 0.54021(6) 0.0180(2) Uani 1 1 d . . .
H13 H 0.7804 0.3956 0.5663 0.022 Uiso 1 1 calc R . .
C14 C 0.61760(17) 0.24522(12) 0.56244(7) 0.0180(3) Uani 1 1 d . . .
H14A H 0.5185 0.2057 0.5298 0.022 Uiso 1 1 calc R . .
H14B H 0.5803 0.2697 0.6068 0.022 Uiso 1 1 calc R . .
C15 C 0.73944(17) 0.15640(12) 0.56848(7) 0.0179(3) Uani 1 1 d . . .
H15A H 0.7303 0.1006 0.5247 0.022 Uiso 1 1 calc R . .
H15B H 0.8546 0.2006 0.5790 0.022 Uiso 1 1 calc R . .
N16 N 0.70626(14) 0.08793(10) 0.62113(6) 0.0163(2) Uani 1 1 d . . .
C17 C 0.84000(18) 0.01869(12) 0.63428(7) 0.0198(3) Uani 1 1 d . . .
H17A H 0.8716 -0.0183 0.5907 0.024 Uiso 1 1 calc R . .
H17B H 0.7981 -0.0467 0.6570 0.024 Uiso 1 1 calc R . .
C18 C 0.99486(17) 0.09478(13) 0.67831(7) 0.0195(3) Uani 1 1 d . . .
H18A H 1.0770 0.0421 0.6882 0.023 Uiso 1 1 calc R . .
H18B H 1.0462 0.1529 0.6529 0.023 Uiso 1 1 calc R . .
N19 N 0.95731(15) 0.15920(10) 0.74141(6) 0.0187(2) Uani 1 1 d . . .
H19 H 0.9690 0.2379 0.7484 0.022 Uiso 1 1 calc R . .
C20 C 0.90504(17) 0.10188(12) 0.78949(7) 0.0194(3) Uani 1 1 d . . .
C21 C 0.84977(18) 0.17954(13) 0.84747(7) 0.0199(3) Uani 1 1 d . . .
N22 N 0.89132(15) 0.29854(10) 0.85462(6) 0.0182(2) Uani 1 1 d . . .
C23 C 0.7553(2) 0.12614(14) 0.89078(8) 0.0257(3) Uani 1 1 d . . .
H23 H 0.7293 0.0415 0.8847 0.031 Uiso 1 1 calc R . .
C24 C 0.7009(2) 0.19933(15) 0.94250(8) 0.0279(3) Uani 1 1 d . . .
H24 H 0.6348 0.1656 0.9722 0.033 Uiso 1 1 calc R . .
C25 C 0.74367(19) 0.32289(14) 0.95073(7) 0.0233(3) Uani 1 1 d . . .
H25 H 0.7079 0.3752 0.9860 0.028 Uiso 1 1 calc R . .
C26 C 0.84071(17) 0.36784(13) 0.90567(7) 0.0191(3) Uani 1 1 d . . .
C27 C 0.89503(18) 0.50105(13) 0.91483(7) 0.0196(3) Uani 1 1 d . . .
N28 N 0.99731(16) 0.53431(11) 0.87136(6) 0.0200(2) Uani 1 1 d . . .
H28 H 1.0221 0.4796 0.8396 0.024 Uiso 1 1 calc R . .
C29 C 1.06716(18) 0.65943(13) 0.87640(7) 0.0211(3) Uani 1 1 d . . .
H29A H 1.1755 0.6639 0.8588 0.025 Uiso 1 1 calc R . .
H29B H 1.0879 0.6992 0.9246 0.025 Uiso 1 1 calc R . .
C30 C 0.95438(18) 0.72639(12) 0.83766(7) 0.0191(3) Uani 1 1 d . . .
H30A H 0.8380 0.7028 0.8452 0.023 Uiso 1 1 calc R . .
H30B H 0.9860 0.8135 0.8554 0.023 Uiso 1 1 calc R . .
C31 C 0.80864(17) 0.73001(12) 0.72494(7) 0.0178(3) Uani 1 1 d . . .
H31A H 0.8413 0.7747 0.6896 0.021 Uiso 1 1 calc R . .
H31B H 0.7541 0.7826 0.7567 0.021 Uiso 1 1 calc R . .
C32 C 0.68414(17) 0.61893(12) 0.69190(7) 0.0184(3) Uani 1 1 d . . .
H32A H 0.5816 0.6451 0.6729 0.022 Uiso 1 1 calc R . .
H32B H 0.7311 0.5757 0.6536 0.022 Uiso 1 1 calc R . .
N33 N 0.63779(14) 0.53471(11) 0.73552(6) 0.0183(2) Uani 1 1 d . . .
H33 H 0.6800 0.4677 0.7318 0.022 Uiso 1 1 calc R . .
C34 C 0.53360(16) 0.55568(13) 0.78090(7) 0.0189(3) Uani 1 1 d . . .
C35 C 0.47264(16) 0.45315(13) 0.81387(7) 0.0190(3) Uani 1 1 d . . .
N36 N 0.47716(14) 0.34123(11) 0.78136(6) 0.0182(2) Uani 1 1 d . . .
C37 C 0.40587(18) 0.47809(15) 0.87390(8) 0.0241(3) Uani 1 1 d . . .
H37 H 0.4088 0.5585 0.8960 0.029 Uiso 1 1 calc R . .
C38 C 0.3349(2) 0.38342(16) 0.90090(8) 0.0278(3) Uani 1 1 d . . .
H38 H 0.2887 0.3976 0.9419 0.033 Uiso 1 1 calc R . .
C39 C 0.33315(19) 0.26762(15) 0.86662(8) 0.0259(3) Uani 1 1 d . . .
H39 H 0.2824 0.2009 0.8830 0.031 Uiso 1 1 calc R . .
C40 C 0.40697(17) 0.25093(13) 0.80794(7) 0.0204(3) Uani 1 1 d . . .
C41 C 0.40361(17) 0.12445(13) 0.77088(7) 0.0204(3) Uani 1 1 d . . .
N42 N 0.47851(15) 0.11275(11) 0.71538(6) 0.0209(2) Uani 1 1 d . . .
H42 H 0.5271 0.1773 0.7031 0.025 Uiso 1 1 calc R . .
C43 C 0.48148(18) -0.00464(13) 0.67473(8) 0.0212(3) Uani 1 1 d . . .
H43A H 0.3683 -0.0522 0.6658 0.025 Uiso 1 1 calc R . .
H43B H 0.5565 -0.0482 0.6994 0.025 Uiso 1 1 calc R . .
C44 C 0.54273(17) 0.01162(12) 0.60824(7) 0.0194(3) Uani 1 1 d . . .
H44A H 0.5510 -0.0675 0.5813 0.023 Uiso 1 1 calc R . .
H44B H 0.4621 0.0488 0.5819 0.023 Uiso 1 1 calc R . .
O45 O 1.10509(13) 0.84106(9) 0.59141(5) 0.0210(2) Uani 1 1 d . . .
O46 O 0.53078(13) 0.32485(10) 0.43835(5) 0.0232(2) Uani 1 1 d . . .
O47 O 0.89893(15) -0.00695(9) 0.78694(6) 0.0258(2) Uani 1 1 d . . .
O48 O 0.85115(16) 0.57195(10) 0.95927(6) 0.0287(2) Uani 1 1 d . . .
O49 O 0.48533(14) 0.65331(10) 0.79504(6) 0.0253(2) Uani 1 1 d . . .
O50 O 0.33116(15) 0.03815(10) 0.79053(6) 0.0282(2) Uani 1 1 d . . .
Cl1 Cl 0.96784(4) 0.42764(3) 0.697790(17) 0.02047(8) Uani 1 1 d . . .
O1S O 0.2739(6) -0.0466(5) 0.9080(3) 0.0492(11) Uani 0.596(4) 1 d PU A 1
H1SA H 0.2237 0.0179 0.9186 0.059 Uiso 0.596(4) 1 d PR A 1
H1SB H 0.3134 -0.0214 0.8724 0.059 Uiso 0.596(4) 1 d PR A 1
O2S O 0.3328(10) -0.0771(6) 0.9011(4) 0.0498(16) Uani 0.404(4) 1 d PU A 2
H2SA H 0.4275 -0.1019 0.9052 0.060 Uiso 0.404(4) 1 d PR A 2
H2SB H 0.3168 -0.0220 0.8735 0.060 Uiso 0.404(4) 1 d PR A 2
N1T N 0.7777(11) -0.1429(15) 0.9894(5) 0.241(8) Uani 0.596(4) 1 d PD A 1
C2T C 0.6643(6) -0.1908(6) 0.9565(3) 0.095(2) Uani 0.596(4) 1 d PD A 1
C3T C 0.4903(4) -0.2003(3) 0.91763(16) 0.0394(8) Uani 0.596(4) 1 d PD A 1
H3TA H 0.4825 -0.2500 0.8726 0.059 Uiso 0.596(4) 1 d PR A 1
H3TB H 0.4704 -0.1196 0.9132 0.059 Uiso 0.596(4) 1 d PR A 1
H3TC H 0.4066 -0.2358 0.9424 0.059 Uiso 0.596(4) 1 d PR A 1
N1T' N 0.6189(4) -0.0905(3) 0.97093(19) 0.0320(10) Uani 0.404(4) 1 d PD A 2
C2T' C 0.7475(6) -0.0729(5) 0.9972(4) 0.0517(18) Uani 0.404(4) 1 d PD A 2
C3T' C 0.9220(6) -0.0969(7) 1.0106(4) 0.0604(18) Uani 0.404(4) 1 d PD A 2
H3TD H 0.9685 -0.0595 1.0572 0.091 Uiso 0.404(4) 1 d PR A 2
H3TE H 0.9893 -0.0626 0.9795 0.091 Uiso 0.404(4) 1 d PR A 2
H3TF H 0.9228 -0.1834 1.0040 0.091 Uiso 0.404(4) 1 d PR A 2

loop_
_atom_site_aniso_label
_atom_site_aniso_U_11
_atom_site_aniso_U_22
_atom_site_aniso_U_33
_atom_site_aniso_U_23
_atom_site_aniso_U_13
_atom_site_aniso_U_12
N1 0.0184(5) 0.0129(5) 0.0157(5) 0.0036(4) -0.0015(4) -0.0002(4)
C2 0.0186(6) 0.0154(6) 0.0182(6) 0.0036(5) -0.0022(5) -0.0039(5)
C3 0.0168(5) 0.0185(6) 0.0190(6) 0.0048(5) -0.0025(5) -0.0003(5)
N4 0.0183(5) 0.0154(5) 0.0171(5) 0.0034(4) -0.0016(4) -0.0014(4)
C5 0.0153(5) 0.0174(6) 0.0170(6) 0.0031(5) 0.0024(5) 0.0024(5)
C6 0.0149(5) 0.0168(6) 0.0158(6) 0.0031(4) 0.0023(4) 0.0031(5)
N7 0.0158(5) 0.0162(5) 0.0156(5) 0.0027(4) 0.0018(4) 0.0023(4)
C8 0.0165(5) 0.0180(6) 0.0194(6) 0.0063(5) 0.0039(5) 0.0032(5)
C9 0.0181(6) 0.0228(7) 0.0175(6) 0.0080(5) 0.0028(5) 0.0041(5)
C10 0.0170(5) 0.0216(6) 0.0158(6) 0.0046(5) 0.0003(5) 0.0023(5)
C11 0.0161(5) 0.0169(6) 0.0153(6) 0.0038(5) 0.0019(5) 0.0029(5)
C12 0.0165(5) 0.0174(6) 0.0170(6) 0.0039(5) 0.0014(5) 0.0029(5)
N13 0.0198(5) 0.0156(5) 0.0170(5) 0.0048(4) -0.0027(4) -0.0010(4)
C14 0.0182(6) 0.0169(6) 0.0193(6) 0.0060(5) 0.0016(5) 0.0018(5)
C15 0.0198(6) 0.0176(6) 0.0171(6) 0.0048(5) 0.0028(5) 0.0033(5)
N16 0.0173(5) 0.0134(5) 0.0175(5) 0.0041(4) -0.0001(4) 0.0008(4)
C17 0.0224(6) 0.0149(6) 0.0210(6) 0.0024(5) -0.0013(5) 0.0038(5)
C18 0.0194(6) 0.0180(6) 0.0202(6) 0.0033(5) -0.0005(5) 0.0033(5)
N19 0.0227(5) 0.0135(5) 0.0187(6) 0.0035(4) -0.0008(4) 0.0011(4)
C20 0.0206(6) 0.0167(6) 0.0194(6) 0.0050(5) -0.0023(5) -0.0001(5)
C21 0.0225(6) 0.0175(6) 0.0186(6) 0.0061(5) -0.0022(5) -0.0001(5)
N22 0.0208(5) 0.0166(5) 0.0164(5) 0.0048(4) -0.0010(4) 0.0001(4)
C23 0.0325(7) 0.0206(7) 0.0230(7) 0.0081(5) 0.0025(6) -0.0034(6)
C24 0.0331(8) 0.0284(8) 0.0216(7) 0.0091(6) 0.0056(6) -0.0041(6)
C25 0.0252(7) 0.0271(7) 0.0166(6) 0.0046(5) 0.0027(5) 0.0003(6)
C26 0.0211(6) 0.0202(6) 0.0151(6) 0.0049(5) -0.0006(5) 0.0012(5)
C27 0.0232(6) 0.0200(6) 0.0145(6) 0.0036(5) -0.0003(5) 0.0010(5)
N28 0.0267(6) 0.0168(5) 0.0160(5) 0.0043(4) 0.0021(4) 0.0011(5)
C29 0.0251(6) 0.0185(6) 0.0177(6) 0.0051(5) -0.0029(5) -0.0015(5)
C30 0.0232(6) 0.0172(6) 0.0159(6) 0.0031(5) 0.0004(5) 0.0010(5)
C31 0.0188(6) 0.0140(6) 0.0196(6) 0.0046(5) -0.0026(5) 0.0013(5)
C32 0.0194(6) 0.0164(6) 0.0176(6) 0.0043(5) -0.0025(5) -0.0007(5)
N33 0.0186(5) 0.0156(5) 0.0201(6) 0.0038(4) 0.0013(4) 0.0010(4)
C34 0.0165(6) 0.0204(6) 0.0172(6) 0.0021(5) -0.0033(5) 0.0009(5)
C35 0.0156(5) 0.0221(6) 0.0184(6) 0.0036(5) -0.0001(5) 0.0019(5)
N36 0.0160(5) 0.0204(5) 0.0169(5) 0.0035(4) 0.0006(4) -0.0002(4)
C37 0.0224(6) 0.0286(7) 0.0211(7) 0.0031(6) 0.0029(5) 0.0055(6)
C38 0.0268(7) 0.0367(9) 0.0214(7) 0.0058(6) 0.0083(6) 0.0057(6)
C39 0.0244(7) 0.0308(8) 0.0220(7) 0.0065(6) 0.0060(6) -0.0013(6)
C40 0.0167(6) 0.0240(7) 0.0188(6) 0.0048(5) 0.0001(5) -0.0015(5)
C41 0.0188(6) 0.0214(7) 0.0190(6) 0.0051(5) 0.0000(5) -0.0032(5)
N42 0.0234(6) 0.0164(5) 0.0218(6) 0.0047(4) 0.0045(5) -0.0036(4)
C43 0.0236(6) 0.0153(6) 0.0230(7) 0.0047(5) 0.0018(5) -0.0033(5)
C44 0.0208(6) 0.0150(6) 0.0196(6) 0.0023(5) -0.0015(5) -0.0022(5)
O45 0.0213(5) 0.0167(5) 0.0236(5) 0.0043(4) 0.0001(4) 0.0001(4)
O46 0.0241(5) 0.0221(5) 0.0202(5) 0.0052(4) -0.0054(4) -0.0025(4)
O47 0.0344(6) 0.0151(5) 0.0275(6) 0.0063(4) 0.0014(5) 0.0017(4)
O48 0.0381(6) 0.0230(5) 0.0236(6) 0.0002(4) 0.0094(5) 0.0012(5)
O49 0.0279(5) 0.0235(5) 0.0246(5) 0.0034(4) 0.0009(4) 0.0083(4)
O50 0.0329(6) 0.0253(5) 0.0238(5) 0.0078(4) 0.0042(4) -0.0090(5)
Cl1 0.02673(16) 0.01441(15) 0.02089(16) 0.00457(11) 0.00436(12) 0.00304(12)
O1S 0.065(3) 0.051(3) 0.0242(16) 0.0135(18) 0.0013(18) -0.0199(17)
O2S 0.076(4) 0.041(3) 0.0239(19) 0.005(2) 0.008(3) -0.019(2)
N1T 0.181(12) 0.39(2) 0.134(9) 0.101(12) 0.024(8) -0.086(12)
C2T 0.120(6) 0.093(5) 0.063(4) -0.012(3) 0.033(4) 0.001(4)
C3T 0.0433(17) 0.0447(18) 0.0255(15) -0.0050(12) 0.0033(12) 0.0065(14)
N1T' 0.042(2) 0.0216(17) 0.0290(19) 0.0024(13) 0.0018(16) -0.0025(14)
C2T' 0.075(4) 0.026(2) 0.045(3) 0.001(2) -0.019(3) 0.004(2)
C3T' 0.045(3) 0.072(4) 0.061(4) 0.007(3) 0.001(3) 0.009(3)

loop_
_atom_type_symbol
_atom_type_description
_atom_type_scat_dispersion_real
_atom_type_scat_dispersion_imag
_atom_type_scat_source
C C 0.0033 0.0016 'International Tables Vol C Tables 4.2.6.8 and 6.1.1.4'
H H 0.0000 0.0000 'International Tables Vol C Tables 4.2.6.8 and 6.1.1.4'
N N 0.0061 0.0033 'International Tables Vol C Tables 4.2.6.8 and 6.1.1.4'
O O 0.0106 0.0060 'International Tables Vol C Tables 4.2.6.8 and 6.1.1.4'
Cl Cl 0.1484 0.1585 'International Tables Vol C Tables 4.2.6.8 and 6.1.1.4'

loop_
_geom_angle_atom_site_label_1
_geom_angle_atom_site_label_2
_geom_angle_atom_site_label_3
_geom_angle
C30 N1 C31 109.54(11)
C30 N1 C2 110.09(10)
C31 N1 C2 112.62(10)
C30 N1 H1 108.2
C31 N1 H1 108.2
C2 N1 H1 108.2
C3 C2 N1 112.14(11)
C3 C2 H2A 109.2
N1 C2 H2A 109.2
C3 C2 H2B 109.2
N1 C2 H2B 109.2
H2A C2 H2B 107.9
N4 C3 C2 113.92(11)
N4 C3 H3A 108.8
C2 C3 H3A 108.8
N4 C3 H3B 108.8
C2 C3 H3B 108.8
H3A C3 H3B 107.7
C5 N4 C3 123.18(11)
C5 N4 H4 118.4
C3 N4 H4 118.4
O45 C5 N4 124.53(12)
O45 C5 C6 122.07(12)
N4 C5 C6 113.40(11)
N7 C6 C8 123.20(12)
N7 C6 C5 116.34(11)
C8 C6 C5 120.46(12)
C6 N7 C11 118.33(11)
C9 C8 C6 117.93(12)
C9 C8 H8 121.0
C6 C8 H8 121.0
C10 C9 C8 119.29(12)
C10 C9 H9 120.4
C8 C9 H9 120.4
C9 C10 C11 118.69(12)
C9 C10 H10 120.7
C11 C10 H10 120.7
N7 C11 C10 122.42(12)
N7 C11 C12 116.57(11)
C10 C11 C12 120.99(12)
O46 C12 N13 124.95(12)
O46 C12 C11 121.60(12)
N13 C12 C11 113.41(11)
C12 N13 C14 124.29(11)
C12 N13 H13 117.9
C14 N13 H13 117.9
N13 C14 C15 111.41(11)
N13 C14 H14A 109.3
C15 C14 H14A 109.3
N13 C14 H14B 109.3
C15 C14 H14B 109.3
H14A C14 H14B 108.0
N16 C15 C14 111.61(11)
N16 C15 H15A 109.3
C14 C15 H15A 109.3
N16 C15 H15B 109.3
C14 C15 H15B 109.3
H15A C15 H15B 108.0
C15 N16 C17 110.90(11)
C15 N16 C44 114.10(10)
C17 N16 C44 111.19(11)
N16 C17 C18 112.97(11)
N16 C17 H17A 109.0
C18 C17 H17A 109.0
N16 C17 H17B 109.0
C18 C17 H17B 109.0
H17A C17 H17B 107.8
N19 C18 C17 112.58(12)
N19 C18 H18A 109.1
C17 C18 H18A 109.1
N19 C18 H18B 109.1
C17 C18 H18B 109.1
H18A C18 H18B 107.8
C20 N19 C18 121.71(12)
C20 N19 H19 119.1
C18 N19 H19 119.1
O47 C20 N19 123.85(15)
O47 C20 C21 121.06(13)
N19 C20 C21 115.08(12)
N22 C21 C23 122.80(15)
N22 C21 C20 117.86(13)
C23 C21 C20 119.33(13)
C26 N22 C21 117.98(13)
C24 C23 C21 118.44(14)
C24 C23 H23 120.8
C21 C23 H23 120.8
C23 C24 C25 119.39(15)
C23 C24 H24 120.3
C25 C24 H24 120.3
C24 C25 C26 118.02(15)
C24 C25 H25 121.0
C26 C25 H25 121.0
N22 C26 C25 123.33(14)
N22 C26 C27 117.28(13)
C25 C26 C27 119.38(14)
O48 C27 N28 123.53(14)
O48 C27 C26 121.92(13)
N28 C27 C26 114.53(13)
C27 N28 C29 120.79(13)
C27 N28 H28 119.6
C29 N28 H28 119.6
N28 C29 C30 112.91(11)
N28 C29 H29A 109.0
C30 C29 H29A 109.0
N28 C29 H29B 109.0
C30 C29 H29B 109.0
H29A C29 H29B 107.8
N1 C30 C29 112.44(12)
N1 C30 H30A 109.1
C29 C30 H30A 109.1
N1 C30 H30B 109.1
C29 C30 H30B 109.1
H30A C30 H30B 107.8
N1 C31 C32 113.23(11)
N1 C31 H31A 108.9
C32 C31 H31A 108.9
N1 C31 H31B 108.9
C32 C31 H31B 108.9
H31A C31 H31B 107.7
N33 C32 C31 116.22(11)
N33 C32 H32A 108.2
C31 C32 H32A 108.2
N33 C32 H32B 108.2
C31 C32 H32B 108.2
H32A C32 H32B 107.4
C34 N33 C32 122.41(12)
C34 N33 H33 118.8
C32 N33 H33 118.8
O49 C34 N33 122.57(13)
O49 C34 C35 120.46(13)
N33 C34 C35 116.95(13)
N36 C35 C37 123.34(13)
N36 C35 C34 117.84(12)
C37 C35 C34 118.70(13)
C40 N36 C35 116.96(13)
C38 C37 C35 118.81(15)
C38 C37 H37 120.6
C35 C37 H37 120.6
C39 C38 C37 118.47(15)
C39 C38 H38 120.8
C37 C38 H38 120.8
C38 C39 C40 118.83(14)
C38 C39 H39 120.6
C40 C39 H39 120.6
N36 C40 C39 123.52(15)
N36 C40 C41 118.10(13)
C39 C40 C41 118.36(13)
O50 C41 N42 122.81(14)
O50 C41 C40 120.94(14)
N42 C41 C40 116.22(12)
C41 N42 C43 121.37(12)
C41 N42 H42 119.3
C43 N42 H42 119.3
N42 C43 C44 109.07(11)
N42 C43 H43A 109.9
C44 C43 H43A 109.9
N42 C43 H43B 109.9
C44 C43 H43B 109.9
H43A C43 H43B 108.3
N16 C44 C43 110.15(11)
N16 C44 H44A 109.6
C43 C44 H44A 109.6
N16 C44 H44B 109.6
C43 C44 H44B 109.6
H44A C44 H44B 108.1
H1SA O1S H1SB 93.5
H1SA O1S H2SB 94.7
H1SB O1S H2SB 2.2
H1SB O2S H2SA 120.2
H1SB O2S H2SB 1.5
H2SA O2S H2SB 119.1
H1SB O2S H3TB 126.6
H2SA O2S H3TB 6.6
H2SB O2S H3TB 125.5
C2T N1T H3TF 128.3
N1T C2T C3T 154.3(11)
C2T C3T H2SA 121.6
C2T C3T H3TA 110.2
H2SA C3T H3TA 103.6
C2T C3T H3TB 108.5
H2SA C3T H3TB 13.1
H3TA C3T H3TB 109.5
C2T C3T H3TC 109.7
H2SA C3T H3TC 101.6
H3TA C3T H3TC 109.5
H3TB C3T H3TC 109.5
N1T' C2T' C3T' 154.9(6)
C2T' C3T' H3TD 109.0
C2T' C3T' H3TE 109.4
H3TD C3T' H3TE 109.5
C2T' C3T' H3TF 110.0
H3TD C3T' H3TF 109.5
H3TE C3T' H3TF 109.5

loop_
_geom_bond_atom_site_label_1
_geom_bond_atom_site_label_2
_geom_bond_distance
N1 C30 1.5068(18)
N1 C31 1.5178(16)
N1 C2 1.5226(17)
N1 H1 0.9300
C2 C3 1.513(2)
C2 H2A 0.9900
C2 H2B 0.9900
C3 N4 1.4523(16)
C3 H3A 0.9900
C3 H3B 0.9900
N4 C5 1.3472(17)
N4 H4 0.8800
C5 O45 1.2276(17)
C5 C6 1.5088(18)
C6 N7 1.3359(17)
C6 C8 1.3940(18)
N7 C11 1.3407(16)
C8 C9 1.3888(19)
C8 H8 0.9500
C9 C10 1.3876(19)
C9 H9 0.9500
C10 C11 1.3924(18)
C10 H10 0.9500
C11 C12 1.5091(18)
C12 O46 1.2278(16)
C12 N13 1.3457(16)
N13 C14 1.4496(17)
N13 H13 0.8800
C14 C15 1.5301(19)
C14 H14A 0.9900
C14 H14B 0.9900
C15 N16 1.4600(17)
C15 H15A 0.9900
C15 H15B 0.9900
N16 C17 1.4649(17)
N16 C44 1.4672(17)
C17 C18 1.5320(19)
C17 H17A 0.9900
C17 H17B 0.9900
C18 N19 1.4495(19)
C18 H18A 0.9900
C18 H18B 0.9900
N19 C20 1.3443(18)
N19 H19 0.8800
C20 O47 1.2356(17)
C20 C21 1.499(2)
C21 N22 1.3408(18)
C21 C23 1.398(2)
N22 C26 1.333(2)
C23 C24 1.380(3)
C23 H23 0.9500
C24 C25 1.390(2)
C24 H24 0.9500
C25 C26 1.395(2)
C25 H25 0.9500
C26 C27 1.507(2)
C27 O48 1.2249(19)
C27 N28 1.3485(19)
N28 C29 1.4541(18)
N28 H28 0.8800
C29 C30 1.5176(19)
C29 H29A 0.9900
C29 H29B 0.9900
C30 H30A 0.9900
C30 H30B 0.9900
C31 C32 1.5213(18)
C31 H31A 0.9900
C31 H31B 0.9900
C32 N33 1.4611(17)
C32 H32A 0.9900
C32 H32B 0.9900
N33 C34 1.336(2)
N33 H33 0.8800
C34 O49 1.2362(18)
C34 C35 1.507(2)
C35 N36 1.3459(19)
C35 C37 1.390(2)
N36 C40 1.3405(18)
C37 C38 1.387(2)
C37 H37 0.9500
C38 C39 1.387(2)
C38 H38 0.9500
C39 C40 1.390(2)
C39 H39 0.9500
C40 C41 1.510(2)
C41 O50 1.2340(17)
C41 N42 1.336(2)
N42 C43 1.4577(19)
N42 H42 0.8800
C43 C44 1.523(2)
C43 H43A 0.9900
C43 H43B 0.9900
C44 H44A 0.9900
C44 H44B 0.9900
O1S H1SA 0.9000
O1S H1SB 0.9000
O1S H2SB 0.8876
O2S H1SB 0.9542
O2S H2SA 0.8613
O2S H2SB 0.9272
O2S H3TB 1.3019
N1T C2T 1.099(4)
N1T H3TF 1.3546
C2T C3T 1.530(4)
C3T H2SA 1.3534
C3T H3TA 0.9800
C3T H3TB 0.9800
C3T H3TC 0.9800
N1T' C2T' 1.102(3)
C2T' C3T' 1.495(4)
C3T' H3TD 0.9800
C3T' H3TE 0.9800
C3T' H3TF 0.9800

loop_
_geom_hbond_atom_site_label_D
_geom_hbond_atom_site_label_H
_geom_hbond_atom_site_label_A
_geom_hbond_distance_DH
_geom_hbond_distance_HA
_geom_hbond_distance_DA
_geom_hbond_angle_DHA
_geom_hbond_site_symmetry_A
N1 H1 Cl1 0.93 2.28 3.1999(12) 169.7 .
N4 H4 Cl1 0.88 2.67 3.3273(12) 132.2 .
N13 H13 Cl1 0.88 2.87 3.5976(12) 141.7 .
N19 H19 Cl1 0.88 2.57 3.3440(12) 147.9 .
N28 H28 Cl1 0.88 2.81 3.4931(13) 135.9 .
N33 H33 Cl1 0.88 2.60 3.2284(13) 128.8 .
O1S H1SA N1T 0.90 2.15 2.848(17) 133.9 2_657
O1S H1SB O50 0.90 1.91 2.789(5) 163.2 .
O2S H2SA N1T' 0.86 1.92 2.638(9) 140.3 .
O2S H2SB O50 0.93 1.94 2.795(8) 153.0 .

loop_
_geom_torsion_atom_site_label_1
_geom_torsion_atom_site_label_2
_geom_torsion_atom_site_label_3
_geom_torsion_atom_site_label_4
_geom_torsion
C30 N1 C2 C3 145.61(11)
C31 N1 C2 C3 -91.83(13)
N1 C2 C3 N4 53.68(15)
C2 C3 N4 C5 81.04(16)
C3 N4 C5 O45 1.3(2)
C3 N4 C5 C6 -178.14(12)
O45 C5 C6 N7 -174.76(13)
N4 C5 C6 N7 4.67(18)
O45 C5 C6 C8 5.4(2)
N4 C5 C6 C8 -175.21(13)
C8 C6 N7 C11 0.6(2)
C5 C6 N7 C11 -179.30(12)
N7 C6 C8 C9 -3.4(2)
C5 C6 C8 C9 176.51(13)
C6 C8 C9 C10 3.2(2)
C8 C9 C10 C11 -0.5(2)
C6 N7 C11 C10 2.4(2)
C6 N7 C11 C12 -176.05(12)
C9 C10 C11 N7 -2.4(2)
C9 C10 C11 C12 175.95(13)
N7 C11 C12 O46 178.53(13)
C10 C11 C12 O46 0.1(2)
N7 C11 C12 N13 0.55(18)
C10 C11 C12 N13 -177.91(13)
O46 C12 N13 C14 -6.6(2)
C11 C12 N13 C14 171.33(12)
C12 N13 C14 C15 117.86(15)
N13 C14 C15 N16 149.58(11)
C14 C15 N16 C17 -170.27(11)
C14 C15 N16 C44 63.23(15)
C15 N16 C17 C18 78.52(15)
C44 N16 C17 C18 -153.40(12)
N16 C17 C18 N19 54.56(16)
C17 C18 N19 C20 66.80(16)
C18 N19 C20 O47 6.7(2)
C18 N19 C20 C21 -172.14(11)
O47 C20 C21 N22 166.31(13)
N19 C20 C21 N22 -14.83(18)
O47 C20 C21 C23 -14.9(2)
N19 C20 C21 C23 163.96(13)
C23 C21 N22 C26 0.5(2)
C20 C21 N22 C26 179.25(12)
N22 C21 C23 C24 0.9(2)
C20 C21 C23 C24 -177.84(14)
C21 C23 C24 C25 -1.1(2)
C23 C24 C25 C26 0.1(2)
C21 N22 C26 C25 -1.7(2)
C21 N22 C26 C27 177.31(12)
C24 C25 C26 N22 1.4(2)
C24 C25 C26 C27 -177.57(13)
N22 C26 C27 O48 178.12(13)
C25 C26 C27 O48 -2.9(2)
N22 C26 C27 N28 -3.20(18)
C25 C26 C27 N28 175.80(12)
O48 C27 N28 C29 2.0(2)
C26 C27 N28 C29 -176.67(11)
C27 N28 C29 C30 -87.17(16)
C31 N1 C30 C29 158.66(11)
C2 N1 C30 C29 -76.98(14)
N28 C29 C30 N1 -78.95(15)
C30 N1 C31 C32 -102.68(13)
C2 N1 C31 C32 134.45(12)
N1 C31 C32 N33 51.49(17)
C31 C32 N33 C34 75.76(17)
C32 N33 C34 O49 -9.1(2)
C32 N33 C34 C35 169.56(11)
O49 C34 C35 N36 156.41(13)
N33 C34 C35 N36 -22.29(17)
O49 C34 C35 C37 -19.86(19)
N33 C34 C35 C37 161.44(12)
C37 C35 N36 C40 2.68(19)
C34 C35 N36 C40 -173.39(11)
N36 C35 C37 C38 -2.3(2)
C34 C35 C37 C38 173.79(13)
C35 C37 C38 C39 -0.2(2)
C37 C38 C39 C40 2.0(2)
C35 N36 C40 C39 -0.7(2)
C35 N36 C40 C41 177.40(11)
C38 C39 C40 N36 -1.6(2)
C38 C39 C40 C41 -179.74(13)
N36 C40 C41 O50 -175.23(13)
C39 C40 C41 O50 3.0(2)
N36 C40 C41 N42 2.87(19)
C39 C40 C41 N42 -178.92(13)
O50 C41 N42 C43 -1.0(2)
C40 C41 N42 C43 -179.09(12)
C41 N42 C43 C44 168.48(12)
C15 N16 C44 C43 -151.25(12)
C17 N16 C44 C43 82.41(14)
N42 C43 C44 N16 56.20(15)
